data_1566614
loop_
_publ_author_name
'Shimamoto, Kento'
'Sunada, Yusuke'

_publ_section_title
;
 Metalation-Induced Denitrogenative Reductive Coupling of Isocyanides on a
 Silylene-Bridged Nickel Cluster
;
_journal_name_full 'Chemical Science'
_journal_paper_doi 10.1039/D1SC06935G
_journal_year 2022
_chemical_formula_moiety 'C66 H72 N4 Ni Si4'
_chemical_formula_sum 'C66 H72 N4 Ni Si4'
_chemical_formula_weight 1092.36
_space_group_crystal_system triclinic
_space_group_IT_number 2
_space_group_name_Hall '-P 1'
_space_group_name_H-M_alt 'P -1'
_atom_sites_solution_hydrogens geom
_atom_sites_solution_primary direct
_atom_sites_solution_secondary difmap
_audit_update_record
;
2021-11-08 deposited with the CCDC.	2022-03-14 downloaded from the CCDC.
;
_cell_angle_alpha 80.502(2)
_cell_angle_beta 78.053(3)
_cell_angle_gamma 71.215(3)
_cell_formula_units_Z 2
_cell_length_a 11.7807(4)
_cell_length_b 11.8079(3)
_cell_length_c 22.9033(7)
_cell_measurement_reflns_used 15654
_cell_measurement_temperature 113
_cell_measurement_theta_max 31.21
_cell_measurement_theta_min 1.86
_cell_volume 2934.25(16)
_computing_cell_refinement 'CrysAlisPro 1.171.41.93a (Rigaku OD, 2020)'
_computing_data_collection 'CrysAlisPro 1.171.41.93a (Rigaku OD, 2020)'
_computing_data_reduction 'CrysAlisPro 1.171.41.93a (Rigaku OD, 2020)'
_computing_molecular_graphics 'CrystalStructure 4.3'
_computing_publication_material 'CrystalStructure 4.3 (Rigaku, 2019)'
_computing_structure_refinement 'SHELXL Version 2017/1 (Sheldrick, 2008)'
_computing_structure_solution 'SHELXT Version 2014/5 (Sheldrick, 2014)'
_diffrn_ambient_temperature 113
_diffrn_detector_area_resol_mean 28.626
_diffrn_measured_fraction_theta_full 0.984
_diffrn_measured_fraction_theta_max 0.834
_diffrn_measurement_device_type 'Rigaku Saturn724'
_diffrn_measurement_method \w
_diffrn_radiation_type 'Mo K\a'
_diffrn_radiation_wavelength 0.71075
_diffrn_reflns_av_R_equivalents 0.0276
_diffrn_reflns_Laue_measured_fraction_full 0.984
_diffrn_reflns_Laue_measured_fraction_max 0.834
_diffrn_reflns_limit_h_max 17
_diffrn_reflns_limit_h_min -17
_diffrn_reflns_limit_k_max 16
_diffrn_reflns_limit_k_min -16
_diffrn_reflns_limit_l_max 32
_diffrn_reflns_limit_l_min -31
_diffrn_reflns_number 28326
_diffrn_reflns_point_group_measured_fraction_full 0.984
_diffrn_reflns_point_group_measured_fraction_max 0.834
_diffrn_reflns_theta_full 25.242
_diffrn_reflns_theta_max 31.246
_diffrn_reflns_theta_min 1.832
_diffrn_standards_number 0
_exptl_absorpt_coefficient_mu 0.456
_exptl_absorpt_correction_T_max 0.955
_exptl_absorpt_correction_T_min 0.860
_exptl_absorpt_correction_type multi-scan
_exptl_absorpt_process_details
;
CrysAlisPro 1.171.41.93a (Rigaku Oxford Diffraction, 2020)
Empirical absorption correction using spherical harmonics,
implemented in SCALE3 ABSPACK scaling algorithm.
;
_exptl_crystal_colour yellow
_exptl_crystal_density_diffrn 1.236
_exptl_crystal_density_method 'not measured'
_exptl_crystal_description block
_exptl_crystal_F_000 1160.00
_exptl_crystal_size_max 0.100
_exptl_crystal_size_mid 0.100
_exptl_crystal_size_min 0.100
_refine_diff_density_max 0.99
_refine_diff_density_min -0.55
_refine_ls_extinction_method none
_refine_ls_goodness_of_fit_ref 1.035
_refine_ls_hydrogen_treatment constr
_refine_ls_number_parameters 676
_refine_ls_number_reflns 15917
_refine_ls_number_restraints 0
_refine_ls_R_factor_all 0.0824
_refine_ls_R_factor_gt 0.0567
_refine_ls_shift/su_max 0.002
_refine_ls_structure_factor_coef Fsqd
_refine_ls_weighting_details 'w = 1/[\s^2^(Fo^2^)+(0.0679P)^2^+1.6180P] where P=(Fo^2^+2Fc^2^)/3'
_refine_ls_weighting_scheme calc
_refine_ls_wR_factor_gt 0.1366
_refine_ls_wR_factor_ref 0.1504
_reflns_Friedel_coverage 0.000
_reflns_number_gt 11734
_reflns_number_total 15917
_reflns_threshold_expression F^2^>2.0\s(F^2^)
_cod_data_source_file d1sc06935g2.cif
_cod_data_source_block Ni(NHC)2(SI4Ph8)
_cod_database_code 1566614

loop_
_space_group_symop_id
_space_group_symop_operation_xyz
1 +X,+Y,+Z
2 -X,-Y,-Z

loop_
_atom_site_label
_atom_site_type_symbol
_atom_site_fract_x
_atom_site_fract_y
_atom_site_fract_z
_atom_site_U_iso_or_equiv
_atom_site_adp_type
_atom_site_occupancy
_atom_site_site_symmetry_order
_atom_site_calc_flag
_atom_site_refinement_flags_posn
_atom_site_refinement_flags_adp
_atom_site_refinement_flags_occupancy
_atom_site_disorder_assembly
_atom_site_disorder_group
Ni1 Ni 0.49061(3) 0.70819(3) 0.73379(2) 0.02155(8) Uani 1 1 d . . . . .
Si1 Si 0.35815(6) 0.87777(6) 0.69355(3) 0.02428(14) Uani 1 1 d . . . . .
Si2 Si 0.15578(6) 0.94471(6) 0.74766(3) 0.02496(14) Uani 1 1 d . . . . .
Si3 Si 0.14851(6) 0.75667(6) 0.79876(3) 0.02568(14) Uani 1 1 d . . . . .
Si4 Si 0.35047(6) 0.69854(6) 0.81887(3) 0.02464(14) Uani 1 1 d . . . . .
N1 N 0.7031(2) 0.7298(2) 0.64129(10) 0.0394(5) Uani 1 1 d . . . . .
N2 N 0.6012(2) 0.6388(2) 0.61043(9) 0.0335(5) Uani 1 1 d . . . . .
N3 N 0.67404(18) 0.60195(18) 0.81394(9) 0.0278(4) Uani 1 1 d . . . . .
N4 N 0.65512(18) 0.46913(18) 0.76807(9) 0.0292(4) Uani 1 1 d . . . . .
C1 C 0.4157(2) 1.0153(2) 0.68331(11) 0.0288(5) Uani 1 1 d . . . . .
C2 C 0.4897(3) 1.0291(3) 0.71924(13) 0.0411(6) Uani 1 1 d . . . . .
H2 H 0.520010 0.965516 0.747206 0.049 Uiso 1 1 calc R U . . .
C3 C 0.5205(4) 1.1340(3) 0.71529(16) 0.0621(10) Uani 1 1 d . . . . .
H3 H 0.570535 1.140419 0.740343 0.075 Uiso 1 1 calc R U . . .
C4 C 0.4771(4) 1.2279(3) 0.67440(16) 0.0679(11) Uani 1 1 d . . . . .
H4 H 0.496347 1.299217 0.671909 0.082 Uiso 1 1 calc R U . . .
C5 C 0.4057(3) 1.2172(3) 0.63726(14) 0.0521(8) Uani 1 1 d . . . . .
H5 H 0.377192 1.280728 0.608910 0.062 Uiso 1 1 calc R U . . .
C6 C 0.3756(3) 1.1129(2) 0.64151(11) 0.0350(6) Uani 1 1 d . . . . .
H6 H 0.326839 1.107143 0.615637 0.042 Uiso 1 1 calc R U . . .
C7 C 0.3400(2) 0.8704(2) 0.61365(11) 0.0293(5) Uani 1 1 d . . . . .
C8 C 0.4320(3) 0.8840(2) 0.56653(11) 0.0343(6) Uani 1 1 d . . . . .
H8 H 0.497544 0.902709 0.574751 0.041 Uiso 1 1 calc R U . . .
C9 C 0.4297(3) 0.8709(3) 0.50814(13) 0.0468(7) Uani 1 1 d . . . . .
H9 H 0.492676 0.880918 0.477759 0.056 Uiso 1 1 calc R U . . .
C10 C 0.3340(4) 0.8429(3) 0.49507(15) 0.0607(10) Uani 1 1 d . . . . .
H10 H 0.332416 0.832239 0.455945 0.073 Uiso 1 1 calc R U . . .
C11 C 0.2401(3) 0.8308(3) 0.54050(16) 0.0576(9) Uani 1 1 d . . . . .
H11 H 0.174278 0.813111 0.531893 0.069 Uiso 1 1 calc R U . . .
C12 C 0.2436(3) 0.8448(3) 0.59856(14) 0.0415(6) Uani 1 1 d . . . . .
H12 H 0.179189 0.836825 0.628564 0.050 Uiso 1 1 calc R U . . .
C13 C 0.1378(2) 1.0551(2) 0.80282(11) 0.0291(5) Uani 1 1 d . . . . .
C14 C 0.1728(2) 1.1582(2) 0.78428(13) 0.0366(6) Uani 1 1 d . . . . .
H14 H 0.208510 1.171399 0.744588 0.044 Uiso 1 1 calc R U . . .
C15 C 0.1562(3) 1.2420(3) 0.82305(14) 0.0439(7) Uani 1 1 d . . . . .
H15 H 0.180072 1.310771 0.809233 0.053 Uiso 1 1 calc R U . . .
C16 C 0.1044(3) 1.2243(3) 0.88218(14) 0.0449(7) Uani 1 1 d . . . . .
H16 H 0.093927 1.280496 0.908410 0.054 Uiso 1 1 calc R U . . .
C17 C 0.0684(3) 1.1233(3) 0.90206(13) 0.0454(7) Uani 1 1 d . . . . .
H17 H 0.033020 1.110861 0.941881 0.054 Uiso 1 1 calc R U . . .
C18 C 0.0849(2) 1.0389(2) 0.86245(12) 0.0370(6) Uani 1 1 d . . . . .
H18 H 0.060068 0.970608 0.876302 0.044 Uiso 1 1 calc R U . . .
C19 C 0.0373(2) 1.0283(2) 0.69841(11) 0.0312(5) Uani 1 1 d . . . . .
C20 C 0.0446(3) 1.1365(3) 0.66581(14) 0.0479(7) Uani 1 1 d . . . . .
H20 H 0.109387 1.164053 0.667310 0.057 Uiso 1 1 calc R U . . .
C21 C -0.0417(3) 1.2042(3) 0.63124(16) 0.0577(9) Uani 1 1 d . . . . .
H21 H -0.034460 1.276321 0.609841 0.069 Uiso 1 1 calc R U . . .
C22 C -0.1367(3) 1.1662(3) 0.62831(16) 0.0599(9) Uani 1 1 d . . . . .
H22 H -0.194597 1.211618 0.604775 0.072 Uiso 1 1 calc R U . . .
C23 C -0.1470(4) 1.0616(4) 0.6598(2) 0.0737(12) Uani 1 1 d . . . . .
H23 H -0.212932 1.035804 0.658295 0.088 Uiso 1 1 calc R U . . .
C24 C -0.0603(3) 0.9925(3) 0.69444(16) 0.0536(8) Uani 1 1 d . . . . .
H24 H -0.068515 0.920337 0.715383 0.064 Uiso 1 1 calc R U . . .
C25 C 0.0209(2) 0.7584(2) 0.86449(11) 0.0303(5) Uani 1 1 d . . . . .
C26 C 0.0346(3) 0.6719(3) 0.91360(12) 0.0388(6) Uani 1 1 d . . . . .
H26 H 0.108881 0.612759 0.914931 0.047 Uiso 1 1 calc R U . . .
C27 C -0.0603(3) 0.6725(3) 0.96056(13) 0.0471(7) Uani 1 1 d . . . . .
H27 H -0.049166 0.614446 0.993388 0.057 Uiso 1 1 calc R U . . .
C28 C -0.1708(3) 0.7579(3) 0.95904(14) 0.0502(8) Uani 1 1 d . . . . .
H28 H -0.234537 0.757859 0.990729 0.060 Uiso 1 1 calc R U . . .
C29 C -0.1871(3) 0.8427(3) 0.91103(14) 0.0461(7) Uani 1 1 d . . . . .
H29 H -0.262376 0.900147 0.909713 0.055 Uiso 1 1 calc R U . . .
C30 C -0.0923(2) 0.8440(3) 0.86424(12) 0.0374(6) Uani 1 1 d . . . . .
H30 H -0.104322 0.903207 0.831948 0.045 Uiso 1 1 calc R U . . .
C31 C 0.1311(2) 0.6555(2) 0.74730(11) 0.0295(5) Uani 1 1 d . . . . .
C32 C 0.0257(3) 0.6253(3) 0.75183(15) 0.0551(9) Uani 1 1 d . . . . .
H32 H -0.041381 0.659196 0.779746 0.066 Uiso 1 1 calc R U . . .
C33 C 0.0172(3) 0.5458(4) 0.71584(17) 0.0685(11) Uani 1 1 d . . . . .
H33 H -0.054917 0.526489 0.720266 0.082 Uiso 1 1 calc R U . . .
C34 C 0.1117(3) 0.4966(3) 0.67475(16) 0.0588(9) Uani 1 1 d . . . . .
H34 H 0.105776 0.443161 0.650726 0.071 Uiso 1 1 calc R U . . .
C35 C 0.2172(4) 0.5260(4) 0.6686(2) 0.0782(13) Uani 1 1 d . . . . .
H35 H 0.282945 0.494287 0.639506 0.094 Uiso 1 1 calc R U . . .
C36 C 0.2256(3) 0.6028(3) 0.70568(17) 0.0602(10) Uani 1 1 d . . . . .
H36 H 0.299009 0.619247 0.702055 0.072 Uiso 1 1 calc R U . . .
C37 C 0.3357(2) 0.7990(2) 0.87853(11) 0.0321(5) Uani 1 1 d . . . . .
C38 C 0.3747(3) 0.9000(2) 0.86604(14) 0.0411(6) Uani 1 1 d . . . . .
H38 H 0.406917 0.921112 0.826653 0.049 Uiso 1 1 calc R U . . .
C39 C 0.3680(3) 0.9711(3) 0.90958(19) 0.0624(10) Uani 1 1 d . . . . .
H39 H 0.396838 1.037633 0.899708 0.075 Uiso 1 1 calc R U . . .
C40 C 0.3179(4) 0.9423(4) 0.96784(19) 0.0792(14) Uani 1 1 d . . . . .
H40 H 0.314499 0.988221 0.997815 0.095 Uiso 1 1 calc R U . . .
C41 C 0.2733(4) 0.8460(3) 0.98145(15) 0.0713(12) Uani 1 1 d . . . . .
H41 H 0.236805 0.828445 1.020505 0.086 Uiso 1 1 calc R U . . .
C42 C 0.2819(3) 0.7743(3) 0.93773(12) 0.0471(8) Uani 1 1 d . . . . .
H42 H 0.251626 0.708737 0.947806 0.057 Uiso 1 1 calc R U . . .
C43 C 0.3827(2) 0.5418(2) 0.86226(11) 0.0302(5) Uani 1 1 d . . . . .
C44 C 0.4546(2) 0.5100(2) 0.90687(12) 0.0360(6) Uani 1 1 d . . . . .
H44 H 0.484353 0.567199 0.916654 0.043 Uiso 1 1 calc R U . . .
C45 C 0.4832(3) 0.3959(3) 0.93708(13) 0.0441(7) Uani 1 1 d . . . . .
H45 H 0.530480 0.377832 0.967176 0.053 Uiso 1 1 calc R U . . .
C46 C 0.4425(3) 0.3091(3) 0.92303(16) 0.0543(9) Uani 1 1 d . . . . .
H46 H 0.461928 0.232191 0.943331 0.065 Uiso 1 1 calc R U . . .
C47 C 0.3730(3) 0.3369(3) 0.87892(18) 0.0589(9) Uani 1 1 d . . . . .
H47 H 0.345620 0.278317 0.868733 0.071 Uiso 1 1 calc R U . . .
C48 C 0.3430(3) 0.4518(3) 0.84922(15) 0.0469(7) Uani 1 1 d . . . . .
H48 H 0.294686 0.469203 0.819598 0.056 Uiso 1 1 calc R U . . .
C49 C 0.6013(2) 0.6950(2) 0.65767(11) 0.0300(5) Uani 1 1 d . . . . .
C50 C 0.7654(3) 0.6964(3) 0.58497(14) 0.0484(8) Uani 1 1 d . . . . .
C51 C 0.7012(3) 0.6413(3) 0.56531(12) 0.0443(7) Uani 1 1 d . . . . .
C52 C 0.7436(3) 0.7915(3) 0.67841(16) 0.0581(9) Uani 1 1 d . . . . .
H52A H 0.817602 0.807293 0.657878 0.070 Uiso 1 1 calc R U . . .
H52B H 0.682357 0.866221 0.686552 0.070 Uiso 1 1 calc R U . . .
H52C H 0.757770 0.742264 0.715510 0.070 Uiso 1 1 calc R U . . .
C53 C 0.8789(3) 0.7280(4) 0.55512(17) 0.0698(11) Uani 1 1 d . . . . .
H53A H 0.921688 0.674608 0.524410 0.084 Uiso 1 1 calc R U . . .
H53B H 0.931482 0.714467 0.584659 0.084 Uiso 1 1 calc R U . . .
C54 C 0.8553(4) 0.8558(4) 0.5269(2) 0.0928(15) Uani 1 1 d . . . . .
H54A H 0.931142 0.870295 0.508673 0.111 Uiso 1 1 calc R U . . .
H54B H 0.804980 0.869530 0.496884 0.111 Uiso 1 1 calc R U . . .
H54C H 0.814782 0.909417 0.557175 0.111 Uiso 1 1 calc R U . . .
C55 C 0.7225(3) 0.5879(3) 0.50781(14) 0.0597(10) Uani 1 1 d . . . . .
H55A H 0.774042 0.625510 0.477649 0.072 Uiso 1 1 calc R U . . .
H55B H 0.645346 0.605893 0.494158 0.072 Uiso 1 1 calc R U . . .
C56 C 0.7815(5) 0.4530(4) 0.51326(19) 0.0990(18) Uani 1 1 d . . . . .
H56A H 0.792872 0.423965 0.475058 0.119 Uiso 1 1 calc R U . . .
H56B H 0.858903 0.434522 0.525829 0.119 Uiso 1 1 calc R U . . .
H56C H 0.730144 0.414895 0.542346 0.119 Uiso 1 1 calc R U . . .
C57 C 0.5068(3) 0.5911(3) 0.60515(12) 0.0412(6) Uani 1 1 d . . . . .
H57A H 0.526888 0.555760 0.568055 0.049 Uiso 1 1 calc R U . . .
H57B H 0.498907 0.530773 0.638111 0.049 Uiso 1 1 calc R U . . .
H57C H 0.431417 0.654615 0.605742 0.049 Uiso 1 1 calc R U . . .
C58 C 0.6085(2) 0.5874(2) 0.77515(10) 0.0259(5) Uani 1 1 d . . . . .
C59 C 0.7597(2) 0.4950(2) 0.82999(12) 0.0337(6) Uani 1 1 d . . . . .
C60 C 0.7486(2) 0.4113(2) 0.80100(12) 0.0339(6) Uani 1 1 d . . . . .
C61 C 0.6564(3) 0.7147(2) 0.83642(13) 0.0383(6) Uani 1 1 d . . . . .
H61A H 0.712892 0.703385 0.863175 0.046 Uiso 1 1 calc R U . . .
H61B H 0.669574 0.773247 0.803449 0.046 Uiso 1 1 calc R U . . .
H61C H 0.574841 0.742296 0.857607 0.046 Uiso 1 1 calc R U . . .
C62 C 0.8407(3) 0.4857(3) 0.87396(14) 0.0443(7) Uani 1 1 d . . . . .
H62A H 0.860323 0.560670 0.869848 0.053 Uiso 1 1 calc R U . . .
H62B H 0.916091 0.422380 0.864428 0.053 Uiso 1 1 calc R U . . .
C63 C 0.7847(4) 0.4594(4) 0.93816(15) 0.0668(11) Uani 1 1 d . . . . .
H63A H 0.840572 0.454392 0.964266 0.080 Uiso 1 1 calc R U . . .
H63B H 0.710952 0.522631 0.948246 0.080 Uiso 1 1 calc R U . . .
H63C H 0.766742 0.384287 0.942824 0.080 Uiso 1 1 calc R U . . .
C64 C 0.8177(3) 0.2814(2) 0.79989(14) 0.0457(7) Uani 1 1 d . . . . .
H64A H 0.894037 0.267194 0.813726 0.055 Uiso 1 1 calc R U . . .
H64B H 0.836641 0.262316 0.758704 0.055 Uiso 1 1 calc R U . . .
C65 C 0.7519(3) 0.1972(3) 0.83771(16) 0.0586(9) Uani 1 1 d . . . . .
H65A H 0.802048 0.115530 0.834660 0.070 Uiso 1 1 calc R U . . .
H65B H 0.734634 0.213632 0.878830 0.070 Uiso 1 1 calc R U . . .
H65C H 0.677154 0.208746 0.823727 0.070 Uiso 1 1 calc R U . . .
C66 C 0.6100(3) 0.4104(2) 0.73156(13) 0.0425(7) Uani 1 1 d . . . . .
H66A H 0.655803 0.326737 0.732760 0.051 Uiso 1 1 calc R U . . .
H66B H 0.525845 0.418124 0.746697 0.051 Uiso 1 1 calc R U . . .
H66C H 0.618342 0.447193 0.690907 0.051 Uiso 1 1 calc R U . . .

loop_
_atom_site_aniso_label
_atom_site_aniso_U_11
_atom_site_aniso_U_22
_atom_site_aniso_U_33
_atom_site_aniso_U_23
_atom_site_aniso_U_13
_atom_site_aniso_U_12
Ni1 0.02106(15) 0.02164(15) 0.02131(14) -0.00343(11) -0.00401(11) -0.00462(11)
Si1 0.0247(3) 0.0240(3) 0.0228(3) -0.0010(2) -0.0032(2) -0.0066(3)
Si2 0.0254(3) 0.0233(3) 0.0248(3) -0.0023(2) -0.0054(3) -0.0048(3)
Si3 0.0242(3) 0.0262(3) 0.0250(3) -0.0015(2) -0.0023(3) -0.0070(3)
Si4 0.0239(3) 0.0255(3) 0.0224(3) -0.0004(2) -0.0045(2) -0.0051(3)
N1 0.0283(12) 0.0467(14) 0.0384(13) -0.0044(10) 0.0007(10) -0.0086(10)
N2 0.0332(12) 0.0351(11) 0.0255(10) -0.0050(9) -0.0011(9) -0.0023(10)
N3 0.0240(10) 0.0276(10) 0.0316(10) -0.0055(8) -0.0091(8) -0.0032(8)
N4 0.0274(11) 0.0255(10) 0.0323(11) -0.0064(8) -0.0090(9) -0.0005(8)
C1 0.0317(13) 0.0288(12) 0.0252(11) -0.0048(9) 0.0020(10) -0.0110(10)
C2 0.0481(17) 0.0428(16) 0.0383(15) 0.0009(12) -0.0129(13) -0.0204(13)
C3 0.088(3) 0.064(2) 0.059(2) 0.0030(17) -0.0308(19) -0.049(2)
C4 0.120(3) 0.052(2) 0.057(2) 0.0043(16) -0.027(2) -0.057(2)
C5 0.087(3) 0.0345(15) 0.0410(16) 0.0033(12) -0.0161(16) -0.0269(16)
C6 0.0478(16) 0.0322(13) 0.0265(12) -0.0022(10) -0.0061(11) -0.0143(12)
C7 0.0325(13) 0.0248(11) 0.0289(12) -0.0031(9) -0.0077(10) -0.0042(10)
C8 0.0432(15) 0.0304(13) 0.0273(12) -0.0003(10) -0.0048(11) -0.0103(12)
C9 0.068(2) 0.0426(16) 0.0274(14) -0.0023(12) -0.0044(14) -0.0155(15)
C10 0.086(3) 0.061(2) 0.0356(16) -0.0136(15) -0.0274(18) -0.009(2)
C11 0.055(2) 0.063(2) 0.062(2) -0.0245(17) -0.0268(18) -0.0088(17)
C12 0.0374(15) 0.0435(16) 0.0448(16) -0.0133(13) -0.0112(13) -0.0064(13)
C13 0.0285(12) 0.0265(12) 0.0306(12) -0.0070(9) -0.0079(10) -0.0018(10)
C14 0.0368(14) 0.0315(13) 0.0419(15) -0.0089(11) -0.0111(12) -0.0054(11)
C15 0.0446(17) 0.0312(14) 0.0594(19) -0.0138(13) -0.0200(14) -0.0047(12)
C16 0.0414(16) 0.0394(16) 0.0540(18) -0.0250(14) -0.0202(14) 0.0054(13)
C17 0.0396(16) 0.0523(18) 0.0362(15) -0.0175(13) -0.0087(12) 0.0050(14)
C18 0.0362(15) 0.0349(14) 0.0370(14) -0.0065(11) -0.0093(12) -0.0033(12)
C19 0.0295(13) 0.0333(13) 0.0283(12) -0.0049(10) -0.0078(10) -0.0032(10)
C20 0.0441(17) 0.0482(17) 0.0540(18) 0.0135(14) -0.0229(14) -0.0173(14)
C21 0.063(2) 0.0506(19) 0.057(2) 0.0153(16) -0.0284(17) -0.0117(17)
C22 0.066(2) 0.054(2) 0.063(2) 0.0019(16) -0.0442(19) -0.0049(17)
C23 0.066(2) 0.067(2) 0.108(3) 0.009(2) -0.059(2) -0.028(2)
C24 0.057(2) 0.0406(17) 0.073(2) 0.0107(15) -0.0341(17) -0.0202(15)
C25 0.0286(13) 0.0338(13) 0.0294(12) -0.0083(10) 0.0018(10) -0.0121(11)
C26 0.0392(15) 0.0431(15) 0.0310(13) -0.0010(11) -0.0013(11) -0.0121(13)
C27 0.059(2) 0.0538(18) 0.0290(14) -0.0024(13) 0.0032(13) -0.0245(16)
C28 0.0462(18) 0.067(2) 0.0388(16) -0.0202(15) 0.0179(13) -0.0267(17)
C29 0.0318(15) 0.0542(18) 0.0502(18) -0.0207(15) 0.0052(13) -0.0099(14)
C30 0.0339(14) 0.0386(15) 0.0365(14) -0.0076(11) -0.0003(11) -0.0081(12)
C31 0.0327(13) 0.0272(12) 0.0293(12) -0.0010(9) -0.0065(10) -0.0099(10)
C32 0.0405(17) 0.078(2) 0.058(2) -0.0327(18) 0.0091(15) -0.0297(17)
C33 0.064(2) 0.099(3) 0.068(2) -0.034(2) 0.0033(19) -0.056(2)
C34 0.073(2) 0.058(2) 0.058(2) -0.0264(17) -0.0059(18) -0.0309(19)
C35 0.065(2) 0.091(3) 0.089(3) -0.063(3) 0.021(2) -0.032(2)
C36 0.0419(18) 0.077(2) 0.072(2) -0.046(2) 0.0139(16) -0.0280(17)
C37 0.0340(14) 0.0288(12) 0.0295(12) -0.0034(10) -0.0115(10) 0.0003(10)
C38 0.0385(15) 0.0340(14) 0.0503(17) -0.0119(12) -0.0120(13) -0.0034(12)
C39 0.065(2) 0.0380(17) 0.090(3) -0.0271(18) -0.033(2) 0.0006(16)
C40 0.111(3) 0.057(2) 0.066(3) -0.036(2) -0.048(2) 0.014(2)
C41 0.106(3) 0.058(2) 0.0311(16) -0.0132(15) -0.0189(18) 0.011(2)
C42 0.064(2) 0.0394(16) 0.0263(13) -0.0056(11) -0.0060(13) -0.0002(15)
C43 0.0252(12) 0.0303(12) 0.0299(12) 0.0006(10) -0.0008(10) -0.0055(10)
C44 0.0352(14) 0.0337(14) 0.0344(14) 0.0015(11) -0.0079(11) -0.0048(11)
C45 0.0416(16) 0.0424(16) 0.0370(15) 0.0091(12) -0.0105(13) -0.0013(13)
C46 0.0440(17) 0.0391(16) 0.069(2) 0.0222(15) -0.0104(16) -0.0105(14)
C47 0.054(2) 0.0374(17) 0.091(3) 0.0124(17) -0.0249(19) -0.0238(15)
C48 0.0420(16) 0.0382(16) 0.064(2) 0.0091(14) -0.0229(15) -0.0159(13)
C49 0.0276(12) 0.0304(12) 0.0263(12) -0.0016(10) -0.0027(10) -0.0027(10)
C50 0.0361(16) 0.0556(19) 0.0391(16) -0.0018(14) 0.0094(13) -0.0050(14)
C51 0.0424(17) 0.0462(17) 0.0289(14) -0.0047(12) 0.0053(12) 0.0013(14)
C52 0.0438(18) 0.076(2) 0.063(2) -0.0194(19) 0.0017(16) -0.0304(18)
C53 0.046(2) 0.090(3) 0.057(2) 0.000(2) 0.0163(17) -0.017(2)
C54 0.086(3) 0.103(4) 0.082(3) 0.015(3) 0.013(3) -0.046(3)
C55 0.064(2) 0.065(2) 0.0316(16) -0.0094(15) 0.0033(15) 0.0024(18)
C56 0.126(4) 0.078(3) 0.059(3) -0.032(2) -0.004(3) 0.021(3)
C57 0.0507(17) 0.0383(15) 0.0345(14) -0.0107(12) -0.0092(13) -0.0084(13)
C58 0.0231(11) 0.0271(11) 0.0259(11) -0.0041(9) -0.0043(9) -0.0048(9)
C59 0.0254(12) 0.0356(14) 0.0362(13) -0.0036(11) -0.0115(11) -0.0001(11)
C60 0.0261(13) 0.0326(13) 0.0387(14) -0.0036(11) -0.0105(11) 0.0000(10)
C61 0.0386(15) 0.0359(14) 0.0426(15) -0.0092(12) -0.0135(12) -0.0072(12)
C62 0.0358(15) 0.0463(17) 0.0519(17) -0.0047(13) -0.0229(13) -0.0040(13)
C63 0.084(3) 0.085(3) 0.0487(19) 0.0158(18) -0.0367(19) -0.045(2)
C64 0.0402(16) 0.0335(15) 0.0541(18) -0.0111(13) -0.0138(14) 0.0086(13)
C65 0.070(2) 0.0336(16) 0.065(2) -0.0029(15) -0.0205(18) -0.0009(16)
C66 0.0497(17) 0.0315(14) 0.0483(16) -0.0102(12) -0.0226(14) -0.0030(13)

loop_
_atom_type_symbol
_atom_type_description
_atom_type_scat_dispersion_real
_atom_type_scat_dispersion_imag
_atom_type_scat_source
C C 0.0033 0.0016
;
International Tables for Crystallography
(Vol. C, Tables 4.2.6.8 and 6.1.1.4)
;
H H 0.0000 0.0000
;
International Tables for Crystallography
(Vol. C, Table 6.1.1.4)
;
N N 0.0061 0.0033
;
International Tables for Crystallography
(Vol. C, Tables 4.2.6.8 and 6.1.1.4)
;
Ni Ni 0.3393 1.1124
;
International Tables for Crystallography
(Vol. C, Tables 4.2.6.8 and 6.1.1.4)
;
Si Si 0.0817 0.0704
;
International Tables for Crystallography
(Vol. C, Tables 4.2.6.8 and 6.1.1.4)
;

loop_
_geom_angle_atom_site_label_1
_geom_angle_atom_site_label_2
_geom_angle_atom_site_label_3
_geom_angle
_geom_angle_site_symmetry_1
_geom_angle_site_symmetry_3
_geom_angle_publ_flag
C58 Ni1 C49 92.26(10) . . ?
C58 Ni1 Si4 87.62(7) . . ?
C49 Ni1 Si4 170.31(8) . . ?
C58 Ni1 Si1 169.05(7) . . ?
C49 Ni1 Si1 90.75(7) . . ?
Si4 Ni1 Si1 91.18(2) . . ?
C7 Si1 C1 101.39(11) . . ?
C7 Si1 Ni1 114.20(8) . . ?
C1 Si1 Ni1 112.10(8) . . ?
C7 Si1 Si2 105.55(8) . . ?
C1 Si1 Si2 103.95(8) . . ?
Ni1 Si1 Si2 117.89(3) . . ?
C19 Si2 C13 103.64(11) . . ?
C19 Si2 Si3 118.65(9) . . ?
C13 Si2 Si3 110.56(8) . . ?
C19 Si2 Si1 114.07(8) . . ?
C13 Si2 Si1 113.38(8) . . ?
Si3 Si2 Si1 96.95(3) . . ?
C31 Si3 C25 104.73(11) . . ?
C31 Si3 Si2 111.67(8) . . ?
C25 Si3 Si2 116.44(8) . . ?
C31 Si3 Si4 111.37(8) . . ?
C25 Si3 Si4 118.16(9) . . ?
Si2 Si3 Si4 94.56(3) . . ?
C37 Si4 C43 102.83(11) . . ?
C37 Si4 Ni1 117.49(9) . . ?
C43 Si4 Ni1 112.71(8) . . ?
C37 Si4 Si3 102.02(8) . . ?
C43 Si4 Si3 107.98(8) . . ?
Ni1 Si4 Si3 112.71(3) . . ?
C49 N1 C50 112.0(3) . . ?
C49 N1 C52 123.8(2) . . ?
C50 N1 C52 124.2(3) . . ?
C49 N2 C51 111.3(2) . . ?
C49 N2 C57 124.6(2) . . ?
C51 N2 C57 124.0(2) . . ?
C58 N3 C59 111.8(2) . . ?
C58 N3 C61 124.2(2) . . ?
C59 N3 C61 124.0(2) . . ?
C58 N4 C60 112.3(2) . . ?
C58 N4 C66 123.1(2) . . ?
C60 N4 C66 124.6(2) . . ?
C2 C1 C6 115.8(2) . . ?
C2 C1 Si1 123.1(2) . . ?
C6 C1 Si1 120.9(2) . . ?
C1 C2 C3 122.5(3) . . ?
C1 C2 H2 118.8 . . ?
C3 C2 H2 118.8 . . ?
C4 C3 C2 119.5(3) . . ?
C4 C3 H3 120.2 . . ?
C2 C3 H3 120.2 . . ?
C5 C4 C3 119.9(3) . . ?
C5 C4 H4 120.1 . . ?
C3 C4 H4 120.1 . . ?
C4 C5 C6 120.2(3) . . ?
C4 C5 H5 119.9 . . ?
C6 C5 H5 119.9 . . ?
C5 C6 C1 122.1(3) . . ?
C5 C6 H6 118.9 . . ?
C1 C6 H6 118.9 . . ?
C12 C7 C8 116.2(2) . . ?
C12 C7 Si1 124.5(2) . . ?
C8 C7 Si1 119.19(19) . . ?
C9 C8 C7 122.6(3) . . ?
C9 C8 H8 118.7 . . ?
C7 C8 H8 118.7 . . ?
C10 C9 C8 119.7(3) . . ?
C10 C9 H9 120.2 . . ?
C8 C9 H9 120.2 . . ?
C9 C10 C11 119.4(3) . . ?
C9 C10 H10 120.3 . . ?
C11 C10 H10 120.3 . . ?
C12 C11 C10 120.2(3) . . ?
C12 C11 H11 119.9 . . ?
C10 C11 H11 119.9 . . ?
C11 C12 C7 122.0(3) . . ?
C11 C12 H12 119.0 . . ?
C7 C12 H12 119.0 . . ?
C14 C13 C18 117.3(2) . . ?
C14 C13 Si2 120.8(2) . . ?
C18 C13 Si2 121.9(2) . . ?
C15 C14 C13 121.8(3) . . ?
C15 C14 H14 119.1 . . ?
C13 C14 H14 119.1 . . ?
C16 C15 C14 120.3(3) . . ?
C16 C15 H15 119.8 . . ?
C14 C15 H15 119.8 . . ?
C17 C16 C15 119.5(3) . . ?
C17 C16 H16 120.3 . . ?
C15 C16 H16 120.3 . . ?
C16 C17 C18 120.0(3) . . ?
C16 C17 H17 120.0 . . ?
C18 C17 H17 120.0 . . ?
C13 C18 C17 121.2(3) . . ?
C13 C18 H18 119.4 . . ?
C17 C18 H18 119.4 . . ?
C24 C19 C20 116.4(3) . . ?
C24 C19 Si2 124.5(2) . . ?
C20 C19 Si2 119.0(2) . . ?
C21 C20 C19 121.8(3) . . ?
C21 C20 H20 119.1 . . ?
C19 C20 H20 119.1 . . ?
C22 C21 C20 120.3(3) . . ?
C22 C21 H21 119.9 . . ?
C20 C21 H21 119.9 . . ?
C21 C22 C23 119.5(3) . . ?
C21 C22 H22 120.2 . . ?
C23 C22 H22 120.2 . . ?
C22 C23 C24 120.7(3) . . ?
C22 C23 H23 119.7 . . ?
C24 C23 H23 119.7 . . ?
C19 C24 C23 121.4(3) . . ?
C19 C24 H24 119.3 . . ?
C23 C24 H24 119.3 . . ?
C26 C25 C30 117.4(2) . . ?
C26 C25 Si3 121.6(2) . . ?
C30 C25 Si3 121.0(2) . . ?
C27 C26 C25 121.0(3) . . ?
C27 C26 H26 119.5 . . ?
C25 C26 H26 119.5 . . ?
C28 C27 C26 120.4(3) . . ?
C28 C27 H27 119.8 . . ?
C26 C27 H27 119.8 . . ?
C29 C28 C27 119.8(3) . . ?
C29 C28 H28 120.1 . . ?
C27 C28 H28 120.1 . . ?
C28 C29 C30 120.3(3) . . ?
C28 C29 H29 119.8 . . ?
C30 C29 H29 119.8 . . ?
C29 C30 C25 121.2(3) . . ?
C29 C30 H30 119.4 . . ?
C25 C30 H30 119.4 . . ?
C36 C31 C32 116.2(3) . . ?
C36 C31 Si3 121.1(2) . . ?
C32 C31 Si3 122.6(2) . . ?
C31 C32 C33 121.7(3) . . ?
C31 C32 H32 119.2 . . ?
C33 C32 H32 119.2 . . ?
C34 C33 C32 120.6(3) . . ?
C34 C33 H33 119.7 . . ?
C32 C33 H33 119.7 . . ?
C33 C34 C35 119.1(3) . . ?
C33 C34 H34 120.4 . . ?
C35 C34 H34 120.4 . . ?
C34 C35 C36 119.7(3) . . ?
C34 C35 H35 120.2 . . ?
C36 C35 H35 120.2 . . ?
C31 C36 C35 122.7(3) . . ?
C31 C36 H36 118.6 . . ?
C35 C36 H36 118.6 . . ?
C38 C37 C42 116.7(3) . . ?
C38 C37 Si4 122.5(2) . . ?
C42 C37 Si4 120.8(2) . . ?
C37 C38 C39 122.7(3) . . ?
C37 C38 H38 118.6 . . ?
C39 C38 H38 118.6 . . ?
C40 C39 C38 119.1(4) . . ?
C40 C39 H39 120.4 . . ?
C38 C39 H39 120.4 . . ?
C41 C40 C39 119.8(3) . . ?
C41 C40 H40 120.1 . . ?
C39 C40 H40 120.1 . . ?
C40 C41 C42 120.6(4) . . ?
C40 C41 H41 119.7 . . ?
C42 C41 H41 119.7 . . ?
C41 C42 C37 120.9(3) . . ?
C41 C42 H42 119.6 . . ?
C37 C42 H42 119.6 . . ?
C48 C43 C44 116.1(2) . . ?
C48 C43 Si4 122.9(2) . . ?
C44 C43 Si4 120.9(2) . . ?
C45 C44 C43 121.9(3) . . ?
C45 C44 H44 119.0 . . ?
C43 C44 H44 119.0 . . ?
C46 C45 C44 120.4(3) . . ?
C46 C45 H45 119.8 . . ?
C44 C45 H45 119.8 . . ?
C47 C46 C45 119.2(3) . . ?
C47 C46 H46 120.4 . . ?
C45 C46 H46 120.4 . . ?
C46 C47 C48 120.3(3) . . ?
C46 C47 H47 119.8 . . ?
C48 C47 H47 119.8 . . ?
C47 C48 C43 122.0(3) . . ?
C47 C48 H48 119.0 . . ?
C43 C48 H48 119.0 . . ?
N1 C49 N2 103.3(2) . . ?
N1 C49 Ni1 128.1(2) . . ?
N2 C49 Ni1 128.3(2) . . ?
C51 C50 N1 106.5(3) . . ?
C51 C50 C53 130.4(3) . . ?
N1 C50 C53 123.0(3) . . ?
C50 C51 N2 106.8(2) . . ?
C50 C51 C55 130.5(3) . . ?
N2 C51 C55 122.6(3) . . ?
N1 C52 H52A 109.5 . . ?
N1 C52 H52B 109.5 . . ?
H52A C52 H52B 109.5 . . ?
N1 C52 H52C 109.5 . . ?
H52A C52 H52C 109.5 . . ?
H52B C52 H52C 109.5 . . ?
C50 C53 C54 113.5(3) . . ?
C50 C53 H53A 108.9 . . ?
C54 C53 H53A 108.9 . . ?
C50 C53 H53B 108.9 . . ?
C54 C53 H53B 108.9 . . ?
H53A C53 H53B 107.7 . . ?
C53 C54 H54A 109.5 . . ?
C53 C54 H54B 109.5 . . ?
H54A C54 H54B 109.5 . . ?
C53 C54 H54C 109.5 . . ?
H54A C54 H54C 109.5 . . ?
H54B C54 H54C 109.5 . . ?
C51 C55 C56 113.3(3) . . ?
C51 C55 H55A 108.9 . . ?
C56 C55 H55A 108.9 . . ?
C51 C55 H55B 108.9 . . ?
C56 C55 H55B 108.9 . . ?
H55A C55 H55B 107.7 . . ?
C55 C56 H56A 109.5 . . ?
C55 C56 H56B 109.5 . . ?
H56A C56 H56B 109.5 . . ?
C55 C56 H56C 109.5 . . ?
H56A C56 H56C 109.5 . . ?
H56B C56 H56C 109.5 . . ?
N2 C57 H57A 109.5 . . ?
N2 C57 H57B 109.5 . . ?
H57A C57 H57B 109.5 . . ?
N2 C57 H57C 109.5 . . ?
H57A C57 H57C 109.5 . . ?
H57B C57 H57C 109.5 . . ?
N4 C58 N3 103.01(19) . . ?
N4 C58 Ni1 128.27(18) . . ?
N3 C58 Ni1 128.43(18) . . ?
C60 C59 N3 106.8(2) . . ?
C60 C59 C62 130.6(2) . . ?
N3 C59 C62 122.5(2) . . ?
C59 C60 N4 106.0(2) . . ?
C59 C60 C64 130.8(2) . . ?
N4 C60 C64 123.2(2) . . ?
N3 C61 H61A 109.5 . . ?
N3 C61 H61B 109.5 . . ?
H61A C61 H61B 109.5 . . ?
N3 C61 H61C 109.5 . . ?
H61A C61 H61C 109.5 . . ?
H61B C61 H61C 109.5 . . ?
C59 C62 C63 113.2(3) . . ?
C59 C62 H62A 108.9 . . ?
C63 C62 H62A 108.9 . . ?
C59 C62 H62B 108.9 . . ?
C63 C62 H62B 108.9 . . ?
H62A C62 H62B 107.8 . . ?
C62 C63 H63A 109.5 . . ?
C62 C63 H63B 109.5 . . ?
H63A C63 H63B 109.5 . . ?
C62 C63 H63C 109.5 . . ?
H63A C63 H63C 109.5 . . ?
H63B C63 H63C 109.5 . . ?
C60 C64 C65 114.5(3) . . ?
C60 C64 H64A 108.6 . . ?
C65 C64 H64A 108.6 . . ?
C60 C64 H64B 108.6 . . ?
C65 C64 H64B 108.6 . . ?
H64A C64 H64B 107.6 . . ?
C64 C65 H65A 109.5 . . ?
C64 C65 H65B 109.5 . . ?
H65A C65 H65B 109.5 . . ?
C64 C65 H65C 109.5 . . ?
H65A C65 H65C 109.5 . . ?
H65B C65 H65C 109.5 . . ?
N4 C66 H66A 109.5 . . ?
N4 C66 H66B 109.5 . . ?
H66A C66 H66B 109.5 . . ?
N4 C66 H66C 109.5 . . ?
H66A C66 H66C 109.5 . . ?
H66B C66 H66C 109.5 . . ?

loop_
_geom_bond_atom_site_label_1
_geom_bond_atom_site_label_2
_geom_bond_distance
_geom_bond_site_symmetry_2
_geom_bond_publ_flag
Ni1 C58 1.919(2) . ?
Ni1 C49 1.944(2) . ?
Ni1 Si4 2.2917(7) . ?
Ni1 Si1 2.2951(7) . ?
Si1 C7 1.905(2) . ?
Si1 C1 1.915(2) . ?
Si1 Si2 2.3939(9) . ?
Si2 C19 1.895(3) . ?
Si2 C13 1.896(2) . ?
Si2 Si3 2.3517(9) . ?
Si3 C31 1.892(3) . ?
Si3 C25 1.893(2) . ?
Si3 Si4 2.3752(9) . ?
Si4 C37 1.900(3) . ?
Si4 C43 1.911(3) . ?
N1 C49 1.352(3) . ?
N1 C50 1.396(4) . ?
N1 C52 1.441(4) . ?
N2 C49 1.360(3) . ?
N2 C51 1.401(4) . ?
N2 C57 1.433(4) . ?
N3 C58 1.354(3) . ?
N3 C59 1.388(3) . ?
N3 C61 1.443(3) . ?
N4 C58 1.350(3) . ?
N4 C60 1.392(3) . ?
N4 C66 1.441(3) . ?
C1 C2 1.377(4) . ?
C1 C6 1.393(3) . ?
C2 C3 1.384(4) . ?
C2 H2 0.9300 . ?
C3 C4 1.363(5) . ?
C3 H3 0.9300 . ?
C4 C5 1.360(5) . ?
C4 H4 0.9300 . ?
C5 C6 1.370(4) . ?
C5 H5 0.9300 . ?
C6 H6 0.9300 . ?
C7 C12 1.386(4) . ?
C7 C8 1.391(4) . ?
C8 C9 1.378(4) . ?
C8 H8 0.9300 . ?
C9 C10 1.372(5) . ?
C9 H9 0.9300 . ?
C10 C11 1.379(5) . ?
C10 H10 0.9300 . ?
C11 C12 1.377(4) . ?
C11 H11 0.9300 . ?
C12 H12 0.9300 . ?
C13 C14 1.384(4) . ?
C13 C18 1.389(4) . ?
C14 C15 1.377(4) . ?
C14 H14 0.9300 . ?
C15 C16 1.377(4) . ?
C15 H15 0.9300 . ?
C16 C17 1.370(5) . ?
C16 H16 0.9300 . ?
C17 C18 1.398(4) . ?
C17 H17 0.9300 . ?
C18 H18 0.9300 . ?
C19 C24 1.371(4) . ?
C19 C20 1.387(4) . ?
C20 C21 1.378(4) . ?
C20 H20 0.9300 . ?
C21 C22 1.350(5) . ?
C21 H21 0.9300 . ?
C22 C23 1.351(5) . ?
C22 H22 0.9300 . ?
C23 C24 1.387(4) . ?
C23 H23 0.9300 . ?
C24 H24 0.9300 . ?
C25 C26 1.387(4) . ?
C25 C30 1.390(4) . ?
C26 C27 1.381(4) . ?
C26 H26 0.9300 . ?
C27 C28 1.369(5) . ?
C27 H27 0.9300 . ?
C28 C29 1.360(5) . ?
C28 H28 0.9300 . ?
C29 C30 1.381(4) . ?
C29 H29 0.9300 . ?
C30 H30 0.9300 . ?
C31 C36 1.358(4) . ?
C31 C32 1.378(4) . ?
C32 C33 1.386(4) . ?
C32 H32 0.9300 . ?
C33 C34 1.339(5) . ?
C33 H33 0.9300 . ?
C34 C35 1.369(5) . ?
C34 H34 0.9300 . ?
C35 C36 1.379(5) . ?
C35 H35 0.9300 . ?
C36 H36 0.9300 . ?
C37 C38 1.379(4) . ?
C37 C42 1.399(4) . ?
C38 C39 1.381(4) . ?
C38 H38 0.9300 . ?
C39 C40 1.378(6) . ?
C39 H39 0.9300 . ?
C40 C41 1.366(6) . ?
C40 H40 0.9300 . ?
C41 C42 1.383(4) . ?
C41 H41 0.9300 . ?
C42 H42 0.9300 . ?
C43 C48 1.385(4) . ?
C43 C44 1.389(4) . ?
C44 C45 1.380(4) . ?
C44 H44 0.9300 . ?
C45 C46 1.368(5) . ?
C45 H45 0.9300 . ?
C46 C47 1.363(5) . ?
C46 H46 0.9300 . ?
C47 C48 1.384(4) . ?
C47 H47 0.9300 . ?
C48 H48 0.9300 . ?
C50 C51 1.325(5) . ?
C50 C53 1.501(5) . ?
C51 C55 1.493(4) . ?
C52 H52A 0.9600 . ?
C52 H52B 0.9600 . ?
C52 H52C 0.9600 . ?
C53 C54 1.502(6) . ?
C53 H53A 0.9700 . ?
C53 H53B 0.9700 . ?
C54 H54A 0.9600 . ?
C54 H54B 0.9600 . ?
C54 H54C 0.9600 . ?
C55 C56 1.515(5) . ?
C55 H55A 0.9700 . ?
C55 H55B 0.9700 . ?
C56 H56A 0.9600 . ?
C56 H56B 0.9600 . ?
C56 H56C 0.9600 . ?
C57 H57A 0.9600 . ?
C57 H57B 0.9600 . ?
C57 H57C 0.9600 . ?
C59 C60 1.330(4) . ?
C59 C62 1.494(4) . ?
C60 C64 1.489(4) . ?
C61 H61A 0.9600 . ?
C61 H61B 0.9600 . ?
C61 H61C 0.9600 . ?
C62 C63 1.508(5) . ?
C62 H62A 0.9700 . ?
C62 H62B 0.9700 . ?
C63 H63A 0.9600 . ?
C63 H63B 0.9600 . ?
C63 H63C 0.9600 . ?
C64 C65 1.508(5) . ?
C64 H64A 0.9700 . ?
C64 H64B 0.9700 . ?
C65 H65A 0.9600 . ?
C65 H65B 0.9600 . ?
C65 H65C 0.9600 . ?
C66 H66A 0.9600 . ?
C66 H66B 0.9600 . ?
C66 H66C 0.9600 . ?

loop_
_geom_torsion_atom_site_label_1
_geom_torsion_atom_site_label_2
_geom_torsion_atom_site_label_3
_geom_torsion_atom_site_label_4
_geom_torsion
_geom_torsion_site_symmetry_1
_geom_torsion_site_symmetry_2
_geom_torsion_site_symmetry_3
_geom_torsion_site_symmetry_4
_geom_torsion_publ_flag
C6 C1 C2 C3 1.4(4) . . . . ?
Si1 C1 C2 C3 -173.3(3) . . . . ?
C1 C2 C3 C4 -0.2(6) . . . . ?
C2 C3 C4 C5 -1.1(6) . . . . ?
C3 C4 C5 C6 1.1(6) . . . . ?
C4 C5 C6 C1 0.2(5) . . . . ?
C2 C1 C6 C5 -1.4(4) . . . . ?
Si1 C1 C6 C5 173.5(2) . . . . ?
C12 C7 C8 C9 -1.1(4) . . . . ?
Si1 C7 C8 C9 175.0(2) . . . . ?
C7 C8 C9 C10 -0.2(4) . . . . ?
C8 C9 C10 C11 1.3(5) . . . . ?
C9 C10 C11 C12 -1.0(5) . . . . ?
C10 C11 C12 C7 -0.4(5) . . . . ?
C8 C7 C12 C11 1.5(4) . . . . ?
Si1 C7 C12 C11 -174.5(2) . . . . ?
C19 Si2 C13 C14 -70.3(2) . . . . ?
Si3 Si2 C13 C14 161.48(19) . . . . ?
Si1 Si2 C13 C14 53.8(2) . . . . ?
C19 Si2 C13 C18 107.0(2) . . . . ?
Si3 Si2 C13 C18 -21.1(2) . . . . ?
Si1 Si2 C13 C18 -128.8(2) . . . . ?
C18 C13 C14 C15 -0.1(4) . . . . ?
Si2 C13 C14 C15 177.4(2) . . . . ?
C13 C14 C15 C16 0.5(4) . . . . ?
C14 C15 C16 C17 -0.6(4) . . . . ?
C15 C16 C17 C18 0.3(4) . . . . ?
C14 C13 C18 C17 -0.2(4) . . . . ?
Si2 C13 C18 C17 -177.7(2) . . . . ?
C16 C17 C18 C13 0.1(4) . . . . ?
C13 Si2 C19 C24 -116.6(3) . . . . ?
Si3 Si2 C19 C24 6.3(3) . . . . ?
Si1 Si2 C19 C24 119.6(3) . . . . ?
C13 Si2 C19 C20 60.2(3) . . . . ?
Si3 Si2 C19 C20 -176.9(2) . . . . ?
Si1 Si2 C19 C20 -63.6(2) . . . . ?
C24 C19 C20 C21 -0.1(5) . . . . ?
Si2 C19 C20 C21 -177.1(3) . . . . ?
C19 C20 C21 C22 0.0(6) . . . . ?
C20 C21 C22 C23 0.4(6) . . . . ?
C21 C22 C23 C24 -0.8(7) . . . . ?
C20 C19 C24 C23 -0.4(5) . . . . ?
Si2 C19 C24 C23 176.5(3) . . . . ?
C22 C23 C24 C19 0.8(6) . . . . ?
C31 Si3 C25 C26 87.2(2) . . . . ?
Si2 Si3 C25 C26 -148.9(2) . . . . ?
Si4 Si3 C25 C26 -37.4(2) . . . . ?
C31 Si3 C25 C30 -90.2(2) . . . . ?
Si2 Si3 C25 C30 33.7(2) . . . . ?
Si4 Si3 C25 C30 145.20(19) . . . . ?
C30 C25 C26 C27 -0.8(4) . . . . ?
Si3 C25 C26 C27 -178.3(2) . . . . ?
C25 C26 C27 C28 0.9(5) . . . . ?
C26 C27 C28 C29 0.0(5) . . . . ?
C27 C28 C29 C30 -0.8(5) . . . . ?
C28 C29 C30 C25 0.9(5) . . . . ?
C26 C25 C30 C29 -0.1(4) . . . . ?
Si3 C25 C30 C29 177.4(2) . . . . ?
C25 Si3 C31 C36 -159.2(3) . . . . ?
Si2 Si3 C31 C36 73.9(3) . . . . ?
Si4 Si3 C31 C36 -30.4(3) . . . . ?
C25 Si3 C31 C32 17.0(3) . . . . ?
Si2 Si3 C31 C32 -109.8(3) . . . . ?
Si4 Si3 C31 C32 145.8(2) . . . . ?
C36 C31 C32 C33 0.0(5) . . . . ?
Si3 C31 C32 C33 -176.4(3) . . . . ?
C31 C32 C33 C34 -0.8(6) . . . . ?
C32 C33 C34 C35 -0.1(7) . . . . ?
C33 C34 C35 C36 1.8(7) . . . . ?
C32 C31 C36 C35 1.7(6) . . . . ?
Si3 C31 C36 C35 178.2(4) . . . . ?
C34 C35 C36 C31 -2.7(7) . . . . ?
C43 Si4 C37 C38 145.0(2) . . . . ?
Ni1 Si4 C37 C38 20.6(3) . . . . ?
Si3 Si4 C37 C38 -103.2(2) . . . . ?
C43 Si4 C37 C42 -36.1(2) . . . . ?
Ni1 Si4 C37 C42 -160.5(2) . . . . ?
Si3 Si4 C37 C42 75.7(2) . . . . ?
C42 C37 C38 C39 3.3(4) . . . . ?
Si4 C37 C38 C39 -177.8(2) . . . . ?
C37 C38 C39 C40 -1.4(5) . . . . ?
C38 C39 C40 C41 -1.5(6) . . . . ?
C39 C40 C41 C42 2.4(6) . . . . ?
C40 C41 C42 C37 -0.4(6) . . . . ?
C38 C37 C42 C41 -2.3(4) . . . . ?
Si4 C37 C42 C41 178.7(3) . . . . ?
C48 C43 C44 C45 -1.0(4) . . . . ?
Si4 C43 C44 C45 -177.3(2) . . . . ?
C43 C44 C45 C46 1.1(4) . . . . ?
C44 C45 C46 C47 -0.2(5) . . . . ?
C45 C46 C47 C48 -0.7(5) . . . . ?
C46 C47 C48 C43 0.8(5) . . . . ?
C44 C43 C48 C47 0.1(4) . . . . ?
Si4 C43 C48 C47 176.3(3) . . . . ?
C50 N1 C49 N2 0.2(3) . . . . ?
C52 N1 C49 N2 -178.5(3) . . . . ?
C50 N1 C49 Ni1 174.7(2) . . . . ?
C52 N1 C49 Ni1 -4.0(4) . . . . ?
C51 N2 C49 N1 -1.0(3) . . . . ?
C57 N2 C49 N1 -176.6(2) . . . . ?
C51 N2 C49 Ni1 -175.51(19) . . . . ?
C57 N2 C49 Ni1 8.8(4) . . . . ?
C49 N1 C50 C51 0.7(3) . . . . ?
C52 N1 C50 C51 179.4(3) . . . . ?
C49 N1 C50 C53 177.6(3) . . . . ?
C52 N1 C50 C53 -3.7(5) . . . . ?
N1 C50 C51 N2 -1.3(3) . . . . ?
C53 C50 C51 N2 -177.9(3) . . . . ?
N1 C50 C51 C55 179.1(3) . . . . ?
C53 C50 C51 C55 2.5(6) . . . . ?
C49 N2 C51 C50 1.5(3) . . . . ?
C57 N2 C51 C50 177.2(3) . . . . ?
C49 N2 C51 C55 -178.9(3) . . . . ?
C57 N2 C51 C55 -3.2(4) . . . . ?
C51 C50 C53 C54 98.0(5) . . . . ?
N1 C50 C53 C54 -78.1(5) . . . . ?
C50 C51 C55 C56 98.4(5) . . . . ?
N2 C51 C55 C56 -81.1(4) . . . . ?
C60 N4 C58 N3 -0.8(3) . . . . ?
C66 N4 C58 N3 177.8(2) . . . . ?
C60 N4 C58 Ni1 173.32(18) . . . . ?
C66 N4 C58 Ni1 -8.1(4) . . . . ?
C59 N3 C58 N4 0.4(3) . . . . ?
C61 N3 C58 N4 -179.0(2) . . . . ?
C59 N3 C58 Ni1 -173.65(18) . . . . ?
C61 N3 C58 Ni1 6.9(4) . . . . ?
C58 N3 C59 C60 0.1(3) . . . . ?
C61 N3 C59 C60 179.5(2) . . . . ?
C58 N3 C59 C62 -177.8(2) . . . . ?
C61 N3 C59 C62 1.6(4) . . . . ?
N3 C59 C60 N4 -0.5(3) . . . . ?
C62 C59 C60 N4 177.1(3) . . . . ?
N3 C59 C60 C64 178.6(3) . . . . ?
C62 C59 C60 C64 -3.8(5) . . . . ?
C58 N4 C60 C59 0.9(3) . . . . ?
C66 N4 C60 C59 -177.7(3) . . . . ?
C58 N4 C60 C64 -178.4(3) . . . . ?
C66 N4 C60 C64 3.1(4) . . . . ?
C60 C59 C62 C63 -90.0(4) . . . . ?
N3 C59 C62 C63 87.3(4) . . . . ?
C59 C60 C64 C65 102.7(4) . . . . ?
N4 C60 C64 C65 -78.3(4) . . . . ?
